data_4104865
loop_
_publ_author_name
'Antonio Barbon'
'Eric D. Bott'
'Marina Brustolon'
'Marianna Fabris'
'Bart Kahr'
'Werner Kaminsky'
'Philip J. Reid'
'Susanna M. Wong'
'Kristin L. Wustholz'
'Roberto Zanr\'e'

_publ_contact_author_address
;
Department of Chemistry, BOX 351700
University of Washington
Seattle, WA 98195
USA
;
_publ_contact_author_email wernerka@u.washington.edu
_publ_contact_author_name 'Werner Kaminsky'
_publ_section_title
;
 Triplet States of the Nonlinear Optical Chromophore DCM in Single
 Crystals of Potassium Hydrogen Phthalate and Their Relationship to
 Single-Molecule Dark States
;
_journal_name_full 'Journal of the American Chemical Society'
_journal_page_first 11548
_journal_page_last 11557
_journal_paper_doi 10.1021/ja903284y
_journal_volume 131
_journal_year 2009
_chemical_formula_moiety 'C19 H17 N3 O'
_chemical_formula_sum 'C19 H17 N3 O'
_chemical_formula_weight 303.36
_chemical_name_common eric01
_chemical_name_systematic eric01
_space_group_IT_number 15
_symmetry_cell_setting monoclinic
_symmetry_Int_Tables_number 15
_symmetry_space_group_name_Hall '-C 2yc'
_symmetry_space_group_name_H-M 'C 1 2/c 1'
_atom_sites_solution_hydrogens geom
_atom_sites_solution_primary direct
_atom_sites_solution_secondary difmap
_audit_creation_method SHELXL-97
_cell_angle_alpha 90.00
_cell_angle_beta 91.578(7)
_cell_angle_gamma 90.00
_cell_formula_units_Z 8
_cell_length_a 29.3750(19)
_cell_length_b 15.1467(13)
_cell_length_c 7.5187(7)
_cell_measurement_temperature 568(2)
_cell_measurement_theta_max 20
_cell_measurement_theta_min 3
_cell_volume 3344.1(5)
_computing_cell_refinement 'HKL Scalepack (Otwinowski & Minor 1997)'
_computing_data_collection KappaCCD
_computing_data_reduction 'HKL Scalepack (Otwinowski & Minor 1997)'
_computing_molecular_graphics 'maXus, Zortep'
_computing_publication_material 'SHELXL-97 (Sheldrick, 1997)'
_computing_structure_refinement 'SHELXL-97 (Sheldrick, 1997)'
_computing_structure_solution SIR97
_diffrn_ambient_temperature 298(2)
_diffrn_measured_fraction_theta_full 0.967
_diffrn_measured_fraction_theta_max 0.960
_diffrn_measurement_device_type 'Nonius KappaCCD'
_diffrn_measurement_method '\f and \w scans'
_diffrn_radiation_monochromator graphite
_diffrn_radiation_source 'fine-focus sealed tube'
_diffrn_radiation_type MoK\a
_diffrn_radiation_wavelength 0.71073
_diffrn_reflns_av_R_equivalents 0.1244
_diffrn_reflns_av_sigmaI/netI 0.1670
_diffrn_reflns_limit_h_max 35
_diffrn_reflns_limit_h_min -35
_diffrn_reflns_limit_k_max 18
_diffrn_reflns_limit_k_min -16
_diffrn_reflns_limit_l_max 9
_diffrn_reflns_limit_l_min -9
_diffrn_reflns_number 5232
_diffrn_reflns_theta_full 25.00
_diffrn_reflns_theta_max 25.30
_diffrn_reflns_theta_min 2.48
_exptl_absorpt_coefficient_mu 0.077
_exptl_absorpt_correction_T_max 0.9947
_exptl_absorpt_correction_T_min 0.9562
_exptl_absorpt_correction_type multi-scan
_exptl_absorpt_process_details HKL2008
_exptl_crystal_colour 'dark red'
_exptl_crystal_density_diffrn 1.205
_exptl_crystal_description needle
_exptl_crystal_F_000 1280
_exptl_crystal_size_max 0.59
_exptl_crystal_size_mid 0.08
_exptl_crystal_size_min 0.07
_refine_diff_density_max 0.144
_refine_diff_density_min -0.191
_refine_diff_density_rms 0.039
_refine_ls_extinction_method none
_refine_ls_goodness_of_fit_ref 0.978
_refine_ls_hydrogen_treatment constr
_refine_ls_matrix_type full
_refine_ls_number_parameters 211
_refine_ls_number_reflns 2924
_refine_ls_number_restraints 0
_refine_ls_restrained_S_all 0.978
_refine_ls_R_factor_all 0.2459
_refine_ls_R_factor_gt 0.0774
_refine_ls_shift/su_max 0.000
_refine_ls_shift/su_mean 0.000
_refine_ls_structure_factor_coef Fsqd
_refine_ls_weighting_details 'calc w=1/[\s^2^(Fo^2^)+(0.0631P)^2^+0.0000P] where P=(Fo^2^+2Fc^2^)/3'
_refine_ls_weighting_scheme calc
_refine_ls_wR_factor_gt 0.1326
_refine_ls_wR_factor_ref 0.1834
_reflns_number_gt 1051
_reflns_number_total 2924
_reflns_threshold_expression >2sigma(I)
_cod_data_source_file ja903284y_si_001.cif
_cod_data_source_block shelxl
_cod_original_sg_symbol_H-M 'C 2/c'
_cod_database_code 4104865

loop_
_symmetry_equiv_pos_as_xyz
'x, y, z'
'-x, y, -z+1/2'
'x+1/2, y+1/2, z'
'-x+1/2, y+1/2, -z+1/2'
'-x, -y, -z'
'x, -y, z-1/2'
'-x+1/2, -y+1/2, -z'
'x+1/2, -y+1/2, z-1/2'

loop_
_atom_site_label
_atom_site_type_symbol
_atom_site_fract_x
_atom_site_fract_y
_atom_site_fract_z
_atom_site_U_iso_or_equiv
_atom_site_adp_type
_atom_site_occupancy
_atom_site_symmetry_multiplicity
_atom_site_calc_flag
_atom_site_refinement_flags
O1 O 0.67472(8) -0.0461(2) 0.8091(3) 0.0638(8) Uani 1 1 d .
N1 N 0.46522(13) 0.2919(3) 0.4431(5) 0.0932(13) Uani 1 1 d .
N2 N 0.86334(15) -0.0818(3) 1.1065(7) 0.1296(19) Uani 1 1 d .
N3 N 0.81509(14) 0.1935(3) 1.1041(6) 0.1016(15) Uani 1 1 d .
C1 C 0.70653(15) -0.1079(3) 0.8584(5) 0.0648(12) Uani 1 1 d .
C2 C 0.74686(14) -0.0845(3) 0.9272(5) 0.0634(12) Uani 1 1 d .
H2 H 0.7680 -0.1283 0.9561 0.076 Uiso 1 1 calc R
C3 C 0.75890(12) 0.0055(3) 0.9582(5) 0.0565(10) Uani 1 1 d .
C4 C 0.72489(13) 0.0677(3) 0.9058(5) 0.0615(12) Uani 1 1 d .
H4 H 0.7304 0.1277 0.9221 0.074 Uiso 1 1 calc R
C5 C 0.68481(13) 0.0414(3) 0.8331(5) 0.0597(11) Uani 1 1 d .
C6 C 0.64973(13) 0.1002(3) 0.7705(5) 0.0660(12) Uani 1 1 d .
H6 H 0.6545 0.1603 0.7887 0.079 Uiso 1 1 calc R
C7 C 0.61089(13) 0.0764(3) 0.6887(5) 0.0731(13) Uani 1 1 d .
H7 H 0.6061 0.0162 0.6731 0.088 Uiso 1 1 calc R
C8 C 0.57506(13) 0.1348(3) 0.6209(5) 0.0713(13) Uani 1 1 d .
C9 C 0.53534(15) 0.0985(3) 0.5504(6) 0.1024(18) Uani 1 1 d .
H9 H 0.5328 0.0374 0.5429 0.123 Uiso 1 1 calc R
C10 C 0.49946(16) 0.1501(3) 0.4909(7) 0.1020(17) Uani 1 1 d .
H10 H 0.4734 0.1230 0.4441 0.122 Uiso 1 1 calc R
C11 C 0.50135(14) 0.2411(3) 0.4990(6) 0.0773(13) Uani 1 1 d .
C12 C 0.54197(14) 0.2787(3) 0.5652(5) 0.0780(13) Uani 1 1 d .
H12 H 0.5448 0.3398 0.5704 0.094 Uiso 1 1 calc R
C13 C 0.57783(13) 0.2264(3) 0.6227(5) 0.0707(13) Uani 1 1 d .
H13 H 0.6046 0.2531 0.6638 0.085 Uiso 1 1 calc R
C14 C 0.42275(13) 0.2508(3) 0.3826(6) 0.1084(18) Uani 1 1 d .
H14A H 0.4018 0.2956 0.3422 0.130 Uiso 1 1 calc R
H14B H 0.4098 0.2187 0.4791 0.130 Uiso 1 1 calc R
H14C H 0.4286 0.2110 0.2865 0.130 Uiso 1 1 calc R
C15 C 0.46496(17) 0.3860(4) 0.4663(7) 0.127(2) Uani 1 1 d .
H15A H 0.4369 0.4097 0.4186 0.153 Uiso 1 1 calc R
H15B H 0.4900 0.4115 0.4049 0.153 Uiso 1 1 calc R
H15C H 0.4678 0.3998 0.5907 0.153 Uiso 1 1 calc R
C16 C 0.68968(14) -0.1989(3) 0.8223(5) 0.0906(15) Uani 1 1 d .
H16A H 0.7137 -0.2405 0.8469 0.109 Uiso 1 1 calc R
H16B H 0.6800 -0.2036 0.6997 0.109 Uiso 1 1 calc R
H16C H 0.6645 -0.2113 0.8970 0.109 Uiso 1 1 calc R
C17 C 0.80058(13) 0.0309(3) 1.0313(5) 0.0631(12) Uani 1 1 d .
C18 C 0.83516(15) -0.0320(3) 1.0731(6) 0.0848(15) Uani 1 1 d .
C19 C 0.80982(14) 0.1200(4) 1.0691(6) 0.0726(14) Uani 1 1 d .

loop_
_atom_site_aniso_label
_atom_site_aniso_U_11
_atom_site_aniso_U_22
_atom_site_aniso_U_33
_atom_site_aniso_U_23
_atom_site_aniso_U_13
_atom_site_aniso_U_12
O1 0.0634(18) 0.061(2) 0.0667(19) -0.0019(16) -0.0107(14) 0.0008(16)
N1 0.070(3) 0.093(4) 0.114(3) 0.012(3) -0.025(2) 0.010(2)
N2 0.100(3) 0.120(4) 0.167(5) 0.003(3) -0.037(3) 0.033(3)
N3 0.096(3) 0.082(3) 0.126(4) 0.002(3) -0.018(2) -0.016(3)
C1 0.068(3) 0.058(3) 0.067(3) 0.000(2) -0.007(2) 0.002(3)
C2 0.070(3) 0.051(3) 0.069(3) 0.002(2) -0.005(2) 0.010(2)
C3 0.056(3) 0.054(3) 0.061(3) 0.006(2) 0.001(2) 0.002(2)
C4 0.056(3) 0.055(3) 0.072(3) -0.001(2) -0.010(2) 0.004(2)
C5 0.060(3) 0.052(3) 0.067(3) 0.002(2) 0.001(2) 0.003(2)
C6 0.058(3) 0.060(3) 0.079(3) 0.001(2) -0.010(2) 0.004(2)
C7 0.062(3) 0.070(3) 0.086(3) 0.001(2) -0.012(3) -0.002(2)
C8 0.056(3) 0.064(3) 0.093(3) 0.005(3) -0.021(3) 0.000(2)
C9 0.075(3) 0.069(3) 0.160(5) 0.007(3) -0.051(3) -0.010(3)
C10 0.071(3) 0.081(4) 0.151(5) 0.016(4) -0.046(3) -0.011(3)
C11 0.057(3) 0.083(4) 0.090(3) 0.011(3) -0.015(2) 0.005(3)
C12 0.073(3) 0.066(3) 0.094(3) 0.001(3) -0.014(3) 0.004(3)
C13 0.057(3) 0.069(3) 0.085(3) -0.003(3) -0.015(2) -0.004(2)
C14 0.060(3) 0.158(5) 0.106(4) 0.030(3) -0.018(3) 0.011(3)
C15 0.114(5) 0.101(5) 0.165(6) 0.026(4) -0.032(4) 0.020(4)
C16 0.102(4) 0.061(4) 0.108(4) -0.007(3) -0.018(3) -0.008(3)
C17 0.059(3) 0.052(3) 0.077(3) 0.004(2) -0.008(2) 0.005(2)
C18 0.067(3) 0.086(4) 0.100(4) 0.001(3) -0.018(3) 0.004(3)
C19 0.057(3) 0.078(4) 0.082(3) 0.005(3) -0.007(2) 0.002(3)

loop_
_atom_type_symbol
_atom_type_description
_atom_type_scat_dispersion_real
_atom_type_scat_dispersion_imag
_atom_type_scat_source
C C 0.0033 0.0016 'International Tables Vol C Tables 4.2.6.8 and 6.1.1.4'
H H 0.0000 0.0000 'International Tables Vol C Tables 4.2.6.8 and 6.1.1.4'
N N 0.0061 0.0033 'International Tables Vol C Tables 4.2.6.8 and 6.1.1.4'
O O 0.0106 0.0060 'International Tables Vol C Tables 4.2.6.8 and 6.1.1.4'

loop_
_geom_angle_atom_site_label_1
_geom_angle_atom_site_label_2
_geom_angle_atom_site_label_3
_geom_angle
C1 O1 C5 118.9(3)
C11 N1 C15 121.8(4)
C11 N1 C14 120.5(4)
C15 N1 C14 117.0(4)
C2 C1 O1 121.2(4)
C2 C1 C16 127.4(4)
O1 C1 C16 111.3(4)
C1 C2 C3 122.2(4)
C1 C2 H2 118.9
C3 C2 H2 118.9
C17 C3 C4 122.2(4)
C17 C3 C2 122.9(4)
C4 C3 C2 114.8(3)
C5 C4 C3 121.1(4)
C5 C4 H4 119.5
C3 C4 H4 119.5
C4 C5 O1 121.7(4)
C4 C5 C6 124.2(4)
O1 C5 C6 114.1(4)
C7 C6 C5 125.7(4)
C7 C6 H6 117.2
C5 C6 H6 117.2
C6 C7 C8 126.8(4)
C6 C7 H7 116.6
C8 C7 H7 116.6
C9 C8 C13 116.7(4)
C9 C8 C7 119.1(4)
C13 C8 C7 124.2(4)
C10 C9 C8 121.9(4)
C10 C9 H9 119.0
C8 C9 H9 119.0
C9 C10 C11 121.5(4)
C9 C10 H10 119.2
C11 C10 H10 119.2
N1 C11 C10 121.2(4)
N1 C11 C12 121.8(5)
C10 C11 C12 117.0(4)
C13 C12 C11 121.0(4)
C13 C12 H12 119.5
C11 C12 H12 119.5
C12 C13 C8 121.8(4)
C12 C13 H13 119.1
C8 C13 H13 119.1
N1 C14 H14A 109.5
N1 C14 H14B 109.5
H14A C14 H14B 109.5
N1 C14 H14C 109.5
H14A C14 H14C 109.5
H14B C14 H14C 109.5
N1 C15 H15A 109.5
N1 C15 H15B 109.5
H15A C15 H15B 109.5
N1 C15 H15C 109.5
H15A C15 H15C 109.5
H15B C15 H15C 109.5
C1 C16 H16A 109.5
C1 C16 H16B 109.5
H16A C16 H16B 109.5
C1 C16 H16C 109.5
H16A C16 H16C 109.5
H16B C16 H16C 109.5
C3 C17 C19 120.8(4)
C3 C17 C18 121.4(4)
C19 C17 C18 117.8(4)
N2 C18 C17 179.1(6)
N3 C19 C17 176.3(5)

loop_
_geom_bond_atom_site_label_1
_geom_bond_atom_site_label_2
_geom_bond_distance
O1 C1 1.367(4)
O1 C5 1.368(4)
N1 C11 1.367(5)
N1 C15 1.437(5)
N1 C14 1.456(5)
N2 C18 1.142(5)
N3 C19 1.154(5)
C1 C2 1.328(5)
C1 C16 1.486(5)
C2 C3 1.427(5)
C2 H2 0.9300
C3 C17 1.383(5)
C3 C4 1.421(5)
C4 C5 1.345(5)
C4 H4 0.9300
C5 C6 1.432(5)
C6 C7 1.331(5)
C6 H6 0.9300
C7 C8 1.456(5)
C7 H7 0.9300
C8 C9 1.383(5)
C8 C13 1.390(5)
C9 C10 1.377(5)
C9 H9 0.9300
C10 C11 1.381(5)
C10 H10 0.9300
C11 C12 1.401(5)
C12 C13 1.378(5)
C12 H12 0.9300
C13 H13 0.9300
C14 H14A 0.9600
C14 H14B 0.9600
C14 H14C 0.9600
C15 H15A 0.9600
C15 H15B 0.9600
C15 H15C 0.9600
C16 H16A 0.9600
C16 H16B 0.9600
C16 H16C 0.9600
C17 C19 1.403(6)
C17 C18 1.422(5)

loop_
_cod_related_entry_id
_cod_related_entry_database
_cod_related_entry_code
1 ChemSpider 599702
